data_7059243
loop_
_publ_author_name
'Xu, Shenzheng'
'Jia, Xiaoyu'
'Lu, Jiaxin'
'Zheng, Lianyou'
'Lv, Kuo'
'Shu, Yuanhong'
'Sun, Jingbo'

_publ_section_title
;
 Pteridine derivatives: novel low-molecular-weight organogelators and
 their piezofluorochromism
;
_journal_issue 8
_journal_name_full 'New Journal of Chemistry'
_journal_page_first 3382
_journal_page_last 3391
_journal_paper_doi 10.1039/C9NJ05922A
_journal_volume 44
_journal_year 2020
_chemical_formula_sum 'C20 H19 N5'
_chemical_formula_weight 329.40
_space_group_crystal_system triclinic
_space_group_IT_number 2
_space_group_name_Hall '-P 1'
_space_group_name_H-M_alt 'P -1'
_atom_sites_solution_hydrogens geom
_audit_block_doi 10.5517/ccdc.csd.cc242ld7
_audit_creation_method SHELXL-2014/7
_audit_update_record
;
2019-11-28 deposited with the CCDC.	2020-01-27 downloaded from the CCDC.
;
_cell_angle_alpha 94.2160(10)
_cell_angle_beta 106.6720(10)
_cell_angle_gamma 108.4760(10)
_cell_formula_units_Z 2
_cell_length_a 9.2646(3)
_cell_length_b 9.2990(3)
_cell_length_c 10.9654(4)
_cell_measurement_reflns_used 9856
_cell_measurement_temperature 303(2)
_cell_measurement_theta_max 27.47
_cell_measurement_theta_min 2.78
_cell_volume 844.15(5)
_computing_cell_refinement 'Bruker SAINT'
_computing_data_collection 'Bruker APEX2'
_computing_data_reduction 'Bruker SAINT'
_computing_molecular_graphics 'Bruker SHELXTL'
_computing_publication_material 'Bruker SHELXTL'
_computing_structure_refinement 'SHELXL-2014/7 (Sheldrick, 2014)'
_computing_structure_solution 'SHELXS-97 (Sheldrick 2008)'
_diffrn_ambient_temperature 303(2)
_diffrn_measured_fraction_theta_full 0.996
_diffrn_measured_fraction_theta_max 0.994
_diffrn_measurement_device_type 'Bruker APEX-II CCD'
_diffrn_measurement_method '\f and \w scans'
_diffrn_radiation_type MoK\a
_diffrn_radiation_wavelength 0.71073
_diffrn_reflns_av_R_equivalents 0.0308
_diffrn_reflns_av_unetI/netI 0.0188
_diffrn_reflns_Laue_measured_fraction_full 0.996
_diffrn_reflns_Laue_measured_fraction_max 0.994
_diffrn_reflns_limit_h_max 12
_diffrn_reflns_limit_h_min -12
_diffrn_reflns_limit_k_max 12
_diffrn_reflns_limit_k_min -12
_diffrn_reflns_limit_l_max 14
_diffrn_reflns_limit_l_min -14
_diffrn_reflns_number 26608
_diffrn_reflns_point_group_measured_fraction_full 0.996
_diffrn_reflns_point_group_measured_fraction_max 0.994
_diffrn_reflns_theta_full 25.242
_diffrn_reflns_theta_max 27.494
_diffrn_reflns_theta_min 2.780
_exptl_absorpt_coefficient_mu 0.081
_exptl_absorpt_correction_type none
_exptl_crystal_colour green
_exptl_crystal_density_diffrn 1.296
_exptl_crystal_description flake
_exptl_crystal_F_000 348
_exptl_crystal_size_max 0.783
_exptl_crystal_size_mid 0.614
_exptl_crystal_size_min 0.115
_refine_diff_density_max 0.195
_refine_diff_density_min -0.236
_refine_diff_density_rms 0.037
_refine_ls_extinction_method none
_refine_ls_goodness_of_fit_ref 1.043
_refine_ls_hydrogen_treatment constr
_refine_ls_matrix_type full
_refine_ls_number_parameters 226
_refine_ls_number_reflns 3849
_refine_ls_number_restraints 0
_refine_ls_restrained_S_all 1.043
_refine_ls_R_factor_all 0.0599
_refine_ls_R_factor_gt 0.0474
_refine_ls_shift/su_max 0.000
_refine_ls_shift/su_mean 0.000
_refine_ls_structure_factor_coef Fsqd
_refine_ls_weighting_details 'w=1/[\s^2^(Fo^2^)+(0.0510P)^2^+0.2574P] where P=(Fo^2^+2Fc^2^)/3'
_refine_ls_weighting_scheme calc
_refine_ls_wR_factor_gt 0.1119
_refine_ls_wR_factor_ref 0.1204
_reflns_Friedel_coverage 0.000
_reflns_number_gt 3125
_reflns_number_total 3849
_reflns_threshold_expression 'I > 2\s(I)'
_cod_data_source_file c9nj05922a2.cif
_cod_data_source_block PIP
_cod_depositor_comments
;Adding full bibliography for 7059242--7059243.cif.

 Adding full bibliography for 7059242--7059243.cif.
;
_cod_database_code 7059243
_shelx_shelxl_version_number 2014/7
_shelx_space_group_comment
; 
The symmetry employed for this shelxl refinement is uniquely defined 
by the following loop, which should always be used as a source of 
symmetry information in preference to the above space-group names. 
They are only intended as comments. 
;
_shelx_estimated_absorpt_t_min 0.940
_shelx_estimated_absorpt_t_max 0.991

loop_
_space_group_symop_operation_xyz
'x, y, z'
'-x, -y, -z'

loop_
_atom_site_label
_atom_site_type_symbol
_atom_site_fract_x
_atom_site_fract_y
_atom_site_fract_z
_atom_site_U_iso_or_equiv
_atom_site_adp_type
_atom_site_occupancy
_atom_site_site_symmetry_order
_atom_site_calc_flag
_atom_site_refinement_flags_posn
_atom_site_refinement_flags_adp
N1 N 0.17514(14) 1.10916(13) 0.48572(12) 0.0392(3) Uani 1 1 d . .
N2 N 0.06423(14) 0.92555(14) 0.28853(11) 0.0403(3) Uani 1 1 d . .
N3 N 0.10842(13) 0.69378(13) 0.27859(11) 0.0360(3) Uani 1 1 d . .
N4 N 0.21831(13) 0.73938(12) 0.54933(10) 0.0322(3) Uani 1 1 d . .
N5 N 0.33730(13) 1.06720(13) 0.67744(11) 0.0351(3) Uani 1 1 d . .
C1 C 0.28879(18) 0.40622(18) 0.29235(15) 0.0447(4) Uani 1 1 d . .
H1 H 0.3687 0.4473 0.3726 0.054 Uiso 1 1 calc R U
C2 C 0.2964(2) 0.2906(2) 0.20981(19) 0.0569(4) Uani 1 1 d . .
H2 H 0.3819 0.2552 0.2342 0.068 Uiso 1 1 calc R U
C3 C 0.1772(2) 0.2280(2) 0.09154(18) 0.0597(5) Uani 1 1 d . .
H3 H 0.1810 0.1486 0.0373 0.072 Uiso 1 1 calc R U
C4 C 0.0526(2) 0.2825(2) 0.05359(16) 0.0570(4) Uani 1 1 d . .
H4 H -0.0266 0.2411 -0.0269 0.068 Uiso 1 1 calc R U
C5 C 0.04488(19) 0.39871(18) 0.13480(14) 0.0449(4) Uani 1 1 d . .
H5 H -0.0394 0.4355 0.1085 0.054 Uiso 1 1 calc R U
C6 C 0.16253(16) 0.46108(15) 0.25586(13) 0.0357(3) Uani 1 1 d . .
C7 C 0.15679(15) 0.59170(15) 0.33789(12) 0.0326(3) Uani 1 1 d . .
C8 C 0.20267(15) 0.60250(15) 0.47508(13) 0.0332(3) Uani 1 1 d . .
C9 C 0.22261(18) 0.50047(16) 0.55842(14) 0.0401(3) Uani 1 1 d . .
H9 H 0.2192 0.4007 0.5361 0.048 Uiso 1 1 calc R U
C10 C 0.24875(19) 0.57476(17) 0.68219(14) 0.0435(3) Uani 1 1 d . .
H10 H 0.2654 0.5324 0.7570 0.052 Uiso 1 1 calc R U
C11 C 0.24586(17) 0.72073(16) 0.67541(13) 0.0389(3) Uani 1 1 d . .
H11 H 0.2602 0.7940 0.7445 0.047 Uiso 1 1 calc R U
C12 C 0.19264(15) 0.86019(15) 0.48818(12) 0.0311(3) Uani 1 1 d . .
C13 C 0.23505(15) 1.01386(15) 0.55021(13) 0.0322(3) Uani 1 1 d . .
C14 C 0.08707(17) 1.05602(16) 0.36007(14) 0.0410(3) Uani 1 1 d . .
H14 H 0.0361 1.1191 0.3186 0.049 Uiso 1 1 calc R U
C15 C 0.12062(15) 0.82579(15) 0.35359(13) 0.0329(3) Uani 1 1 d . .
C16 C 0.49733(16) 1.05338(17) 0.70160(14) 0.0404(3) Uani 1 1 d . .
H16A H 0.5607 1.1297 0.6637 0.048 Uiso 1 1 calc R U
H16B H 0.4842 0.9521 0.6601 0.048 Uiso 1 1 calc R U
C17 C 0.5859(2) 1.0765(2) 0.84485(16) 0.0529(4) Uani 1 1 d . .
H17A H 0.6928 1.0732 0.8576 0.064 Uiso 1 1 calc R U
H17B H 0.5287 0.9935 0.8811 0.064 Uiso 1 1 calc R U
C18 C 0.5998(2) 1.2301(2) 0.91462(16) 0.0577(5) Uani 1 1 d . .
H18A H 0.6455 1.2375 1.0073 0.069 Uiso 1 1 calc R U
H18B H 0.6712 1.3136 0.8883 0.069 Uiso 1 1 calc R U
C19 C 0.4352(2) 1.2448(2) 0.88311(17) 0.0595(5) Uani 1 1 d . .
H19A H 0.4470 1.3466 0.9224 0.071 Uiso 1 1 calc R U
H19B H 0.3688 1.1696 0.9199 0.071 Uiso 1 1 calc R U
C20 C 0.35158(19) 1.21976(17) 0.73789(15) 0.0457(4) Uani 1 1 d . .
H20A H 0.2454 1.2262 0.7209 0.055 Uiso 1 1 calc R U
H20B H 0.4132 1.2992 0.7013 0.055 Uiso 1 1 calc R U

loop_
_atom_site_aniso_label
_atom_site_aniso_U_11
_atom_site_aniso_U_22
_atom_site_aniso_U_33
_atom_site_aniso_U_23
_atom_site_aniso_U_13
_atom_site_aniso_U_12
N1 0.0397(6) 0.0317(6) 0.0477(7) 0.0094(5) 0.0142(5) 0.0142(5)
N2 0.0411(6) 0.0391(6) 0.0399(6) 0.0116(5) 0.0091(5) 0.0159(5)
N3 0.0368(6) 0.0340(6) 0.0335(6) 0.0047(5) 0.0085(5) 0.0106(5)
N4 0.0349(6) 0.0290(5) 0.0315(5) 0.0051(4) 0.0096(4) 0.0112(4)
N5 0.0324(6) 0.0311(6) 0.0387(6) 0.0000(5) 0.0108(5) 0.0092(4)
C1 0.0406(8) 0.0438(8) 0.0485(8) 0.0047(7) 0.0143(6) 0.0145(6)
C2 0.0552(10) 0.0548(10) 0.0729(12) 0.0086(9) 0.0320(9) 0.0266(8)
C3 0.0724(12) 0.0517(10) 0.0615(11) -0.0030(8) 0.0375(10) 0.0198(9)
C4 0.0649(11) 0.0547(10) 0.0416(8) -0.0059(7) 0.0162(8) 0.0126(8)
C5 0.0462(8) 0.0440(8) 0.0394(8) 0.0008(6) 0.0102(6) 0.0143(7)
C6 0.0374(7) 0.0317(7) 0.0357(7) 0.0042(5) 0.0135(6) 0.0083(5)
C7 0.0289(6) 0.0303(6) 0.0341(7) 0.0034(5) 0.0082(5) 0.0068(5)
C8 0.0333(7) 0.0288(6) 0.0348(7) 0.0035(5) 0.0082(5) 0.0105(5)
C9 0.0465(8) 0.0319(7) 0.0404(7) 0.0072(6) 0.0105(6) 0.0153(6)
C10 0.0530(9) 0.0395(8) 0.0371(7) 0.0128(6) 0.0123(6) 0.0161(7)
C11 0.0458(8) 0.0378(7) 0.0313(7) 0.0061(6) 0.0115(6) 0.0137(6)
C12 0.0294(6) 0.0300(6) 0.0349(6) 0.0074(5) 0.0110(5) 0.0110(5)
C13 0.0297(6) 0.0298(6) 0.0383(7) 0.0066(5) 0.0140(5) 0.0096(5)
C14 0.0403(7) 0.0375(7) 0.0484(8) 0.0152(6) 0.0130(6) 0.0177(6)
C15 0.0297(6) 0.0315(6) 0.0356(7) 0.0073(5) 0.0093(5) 0.0090(5)
C16 0.0329(7) 0.0411(8) 0.0437(8) 0.0035(6) 0.0108(6) 0.0112(6)
C17 0.0442(8) 0.0552(10) 0.0474(9) 0.0065(7) 0.0032(7) 0.0129(7)
C18 0.0567(10) 0.0570(10) 0.0398(8) -0.0008(7) 0.0054(7) 0.0060(8)
C19 0.0696(12) 0.0535(10) 0.0490(9) -0.0079(8) 0.0218(8) 0.0148(9)
C20 0.0449(8) 0.0354(7) 0.0525(9) -0.0034(6) 0.0140(7) 0.0128(6)

loop_
_atom_type_symbol
_atom_type_description
_atom_type_scat_dispersion_real
_atom_type_scat_dispersion_imag
_atom_type_scat_source
C C 0.0033 0.0016 'International Tables Vol C Tables 4.2.6.8 and 6.1.1.4'
H H 0.0000 0.0000 'International Tables Vol C Tables 4.2.6.8 and 6.1.1.4'
N N 0.0061 0.0033 'International Tables Vol C Tables 4.2.6.8 and 6.1.1.4'

loop_
_geom_angle_atom_site_label_1
_geom_angle_atom_site_label_2
_geom_angle_atom_site_label_3
_geom_angle
C13 N1 C14 116.93(12)
C14 N2 C15 115.41(12)
C7 N3 C15 117.95(11)
C11 N4 C12 131.46(12)
C11 N4 C8 108.58(11)
C12 N4 C8 119.73(11)
C13 N5 C20 116.26(11)
C13 N5 C16 114.56(11)
C20 N5 C16 111.17(11)
C2 C1 C6 120.32(15)
C2 C1 H1 119.8
C6 C1 H1 119.8
C3 C2 C1 120.05(16)
C3 C2 H2 120.0
C1 C2 H2 120.0
C4 C3 C2 120.21(16)
C4 C3 H3 119.9
C2 C3 H3 119.9
C3 C4 C5 120.11(16)
C3 C4 H4 119.9
C5 C4 H4 119.9
C4 C5 C6 120.45(15)
C4 C5 H5 119.8
C6 C5 H5 119.8
C1 C6 C5 118.84(13)
C1 C6 C7 121.62(12)
C5 C6 C7 119.38(13)
N3 C7 C8 122.84(12)
N3 C7 C6 116.99(12)
C8 C7 C6 120.17(12)
C9 C8 N4 107.33(12)
C9 C8 C7 134.66(13)
N4 C8 C7 117.66(11)
C8 C9 C10 107.34(13)
C8 C9 H9 126.3
C10 C9 H9 126.3
C11 C10 C9 108.76(13)
C11 C10 H10 125.6
C9 C10 H10 125.6
N4 C11 C10 107.98(12)
N4 C11 H11 126.0
C10 C11 H11 126.0
C15 C12 N4 116.71(11)
C15 C12 C13 117.45(12)
N4 C12 C13 125.83(12)
N1 C13 N5 119.19(12)
N1 C13 C12 119.42(12)
N5 C13 C12 121.39(12)
N2 C14 N1 127.89(13)
N2 C14 H14 116.1
N1 C14 H14 116.1
N2 C15 N3 115.94(12)
N2 C15 C12 120.96(12)
N3 C15 C12 123.04(12)
N5 C16 C17 111.46(12)
N5 C16 H16A 109.3
C17 C16 H16A 109.3
N5 C16 H16B 109.3
C17 C16 H16B 109.3
H16A C16 H16B 108.0
C16 C17 C18 110.88(14)
C16 C17 H17A 109.5
C18 C17 H17A 109.5
C16 C17 H17B 109.5
C18 C17 H17B 109.5
H17A C17 H17B 108.1
C19 C18 C17 110.19(13)
C19 C18 H18A 109.6
C17 C18 H18A 109.6
C19 C18 H18B 109.6
C17 C18 H18B 109.6
H18A C18 H18B 108.1
C18 C19 C20 111.81(14)
C18 C19 H19A 109.3
C20 C19 H19A 109.3
C18 C19 H19B 109.3
C20 C19 H19B 109.3
H19A C19 H19B 107.9
N5 C20 C19 109.47(13)
N5 C20 H20A 109.8
C19 C20 H20A 109.8
N5 C20 H20B 109.8
C19 C20 H20B 109.8
H20A C20 H20B 108.2

loop_
_geom_bond_atom_site_label_1
_geom_bond_atom_site_label_2
_geom_bond_distance
N1 C13 1.3312(17)
N1 C14 1.3445(19)
N2 C14 1.3169(19)
N2 C15 1.3539(17)
N3 C7 1.3107(17)
N3 C15 1.3808(17)
N4 C11 1.3665(17)
N4 C12 1.3988(16)
N4 C8 1.4025(16)
N5 C13 1.3899(17)
N5 C20 1.4704(17)
N5 C16 1.4782(17)
C1 C2 1.386(2)
C1 C6 1.389(2)
C1 H1 0.9300
C2 C3 1.378(3)
C2 H2 0.9300
C3 C4 1.374(3)
C3 H3 0.9300
C4 C5 1.382(2)
C4 H4 0.9300
C5 C6 1.3937(19)
C5 H5 0.9300
C6 C7 1.4816(18)
C7 C8 1.4274(18)
C8 C9 1.3825(19)
C9 C10 1.395(2)
C9 H9 0.9300
C10 C11 1.373(2)
C10 H10 0.9300
C11 H11 0.9300
C12 C15 1.3985(18)
C12 C13 1.4167(18)
C14 H14 0.9300
C16 C17 1.512(2)
C16 H16A 0.9700
C16 H16B 0.9700
C17 C18 1.520(2)
C17 H17A 0.9700
C17 H17B 0.9700
C18 C19 1.517(3)
C18 H18A 0.9700
C18 H18B 0.9700
C19 C20 1.521(2)
C19 H19A 0.9700
C19 H19B 0.9700
C20 H20A 0.9700
C20 H20B 0.9700

loop_
_geom_hbond_atom_site_label_D
_geom_hbond_atom_site_label_H
_geom_hbond_atom_site_label_A
_geom_hbond_distance_DH
_geom_hbond_distance_HA
_geom_hbond_distance_DA
_geom_hbond_angle_DHA
_geom_hbond_site_symmetry_A
C9 H9 N1 0.93 2.60 3.5253(18) 171.8 1_545
C16 H16B N4 0.97 2.51 3.1653(18) 124.8 .

loop_
_geom_torsion_atom_site_label_1
_geom_torsion_atom_site_label_2
_geom_torsion_atom_site_label_3
_geom_torsion_atom_site_label_4
_geom_torsion
C6 C1 C2 C3 -0.9(3)
C1 C2 C3 C4 1.6(3)
C2 C3 C4 C5 -1.1(3)
C3 C4 C5 C6 -0.3(3)
C2 C1 C6 C5 -0.5(2)
C2 C1 C6 C7 -175.76(14)
C4 C5 C6 C1 1.1(2)
C4 C5 C6 C7 176.44(14)
C15 N3 C7 C8 7.72(19)
C15 N3 C7 C6 -172.29(11)
C1 C6 C7 N3 139.01(14)
C5 C6 C7 N3 -36.22(18)
C1 C6 C7 C8 -40.99(19)
C5 C6 C7 C8 143.77(13)
C11 N4 C8 C9 -0.51(15)
C12 N4 C8 C9 -175.66(11)
C11 N4 C8 C7 173.70(12)
C12 N4 C8 C7 -1.45(17)
N3 C7 C8 C9 162.81(15)
C6 C7 C8 C9 -17.2(2)
N3 C7 C8 N4 -9.41(19)
C6 C7 C8 N4 170.59(11)
N4 C8 C9 C10 0.51(16)
C7 C8 C9 C10 -172.27(15)
C8 C9 C10 C11 -0.33(17)
C12 N4 C11 C10 174.69(13)
C8 N4 C11 C10 0.31(16)
C9 C10 C11 N4 0.01(17)
C11 N4 C12 C15 -161.16(13)
C8 N4 C12 C15 12.70(17)
C11 N4 C12 C13 19.8(2)
C8 N4 C12 C13 -166.37(12)
C14 N1 C13 N5 174.98(12)
C14 N1 C13 C12 -5.39(19)
C20 N5 C13 N1 9.20(18)
C16 N5 C13 N1 -122.74(13)
C20 N5 C13 C12 -170.43(12)
C16 N5 C13 C12 57.63(16)
C15 C12 C13 N1 14.62(18)
N4 C12 C13 N1 -166.30(12)
C15 C12 C13 N5 -165.76(11)
N4 C12 C13 N5 13.3(2)
C15 N2 C14 N1 8.5(2)
C13 N1 C14 N2 -6.9(2)
C14 N2 C15 N3 -175.26(12)
C14 N2 C15 C12 2.10(19)
C7 N3 C15 N2 -177.84(12)
C7 N3 C15 C12 4.86(19)
N4 C12 C15 N2 167.83(11)
C13 C12 C15 N2 -13.01(19)
N4 C12 C15 N3 -15.00(19)
C13 C12 C15 N3 164.16(12)
C13 N5 C16 C17 -166.21(12)
C20 N5 C16 C17 59.46(16)
N5 C16 C17 C18 -55.57(17)
C16 C17 C18 C19 52.65(19)
C17 C18 C19 C20 -54.2(2)
C13 N5 C20 C19 167.14(12)
C16 N5 C20 C19 -59.37(16)
C18 C19 C20 N5 57.41(18)
